data_4078383
loop_
_publ_author_name
'Vicente, Jos\'e'
'Abad, Jos\'e-Antonio'
'Shaw, Kenneth F.'
'Gil-Rubio, Juan'
'Ram\'irez de Arellano, M. Carmen'
'Jones, Peter G.'

_publ_section_title
;
 Palladium-Assisted Formation of Carbon&#x2212;Carbon Bonds. 7.1Reactions
 of (2,3,4-Trimethoxy-6-X-phenyl)palladium Complexes with Alkynes (X =
 C(O)NHBut) and Isocyanides (X = C(O)NHBut, C(O)Me, CHO):&#x00A0; Crystal
 and Molecular Structures of
 [Pd{C6H{C(O)NHBut}-6-(OMe)3-2,3,4}(bpy)](CF3SO3),
 [Pd{C(CO2Me)C(CO2Me)C6H{C(O)NHBut}-6-(OMe)3-2,3,4)}- Cl(PPh3)],
 [Pd{C(NXy)C6H{C(O)NHBut}-6-(OMe)3-2,3,4}- (bpy)](CF3SO3), and the
 Ketenimine 2-(2,6-Dimethylphenyl)-1-(((2,6-dimethylphenyl)imino)-
 methylene)-5,6,7-trimethoxy-3-oxoisoindoline
;
_journal_issue 21
_journal_name_full Organometallics
_journal_page_first 4557
_journal_paper_doi 10.1021/om970426v
_journal_volume 16
_journal_year 1997
_chemical_formula_sum 'C28 H28 N2 O4'
_chemical_formula_weight 456.52
_chemical_name_systematic
;
 ?
;
_space_group_IT_number 2
_symmetry_cell_setting triclinic
_symmetry_space_group_name_Hall '-P 1'
_symmetry_space_group_name_H-M 'P -1'
_atom_sites_solution_hydrogens geom
_atom_sites_solution_primary direct
_atom_sites_solution_secondary difmap
_audit_creation_method SHELXL
_cell_angle_alpha 98.69(2)
_cell_angle_beta 103.360(10)
_cell_angle_gamma 95.77(2)
_cell_formula_units_Z 2
_cell_length_a 8.003(2)
_cell_length_b 11.451(2)
_cell_length_c 13.796(2)
_cell_measurement_reflns_used 62
_cell_measurement_temperature 298(2)
_cell_measurement_theta_max 12.493
_cell_measurement_theta_min 4.125
_cell_volume 1203.8(4)
_computing_cell_refinement 'Siemens XSCANS'
_computing_data_collection 'Siemens XSCANS'
_computing_data_reduction 'Siemens XSCANS'
_computing_molecular_graphics 'Siemens SHELXTL'
_computing_publication_material 'Siemens SHELXTL'
_computing_structure_refinement 'Siemens SHELXTL'
_computing_structure_solution 'Siemens SHELXTL'
_diffrn_ambient_temperature 298(2)
_diffrn_measurement_device 'Siemens P4'
_diffrn_measurement_method '\w scans'
_diffrn_radiation_monochromator graphite
_diffrn_radiation_source 'fine-focus sealed tube'
_diffrn_radiation_type MoK\a
_diffrn_radiation_wavelength 0.71073
_diffrn_reflns_av_R_equivalents 0.0188
_diffrn_reflns_av_sigmaI/netI 0.0315
_diffrn_reflns_limit_h_max 9
_diffrn_reflns_limit_h_min -9
_diffrn_reflns_limit_k_max 13
_diffrn_reflns_limit_k_min -13
_diffrn_reflns_limit_l_max 16
_diffrn_reflns_limit_l_min -16
_diffrn_reflns_number 10456
_diffrn_reflns_theta_max 25.00
_diffrn_reflns_theta_min 3.09
_diffrn_standards_decay_% 1.34
_diffrn_standards_interval_count 247
_diffrn_standards_number 3
_exptl_absorpt_coefficient_mu 0.085
_exptl_crystal_colour yellow
_exptl_crystal_density_diffrn 1.259
_exptl_crystal_description tablet
_exptl_crystal_F_000 484
_exptl_crystal_size_max 0.60
_exptl_crystal_size_mid 0.44
_exptl_crystal_size_min 0.14
_refine_diff_density_max 0.172
_refine_diff_density_min -0.155
_refine_diff_density_rms 0.034
_refine_ls_extinction_method none
_refine_ls_goodness_of_fit_all 0.998
_refine_ls_goodness_of_fit_obs 1.158
_refine_ls_hydrogen_treatment rigid
_refine_ls_matrix_type full
_refine_ls_number_parameters 308
_refine_ls_number_reflns 4238
_refine_ls_number_restraints 19
_refine_ls_restrained_S_all 1.008
_refine_ls_restrained_S_obs 1.155
_refine_ls_R_factor_all 0.0675
_refine_ls_R_factor_obs 0.0429
_refine_ls_shift/esd_max 0.000
_refine_ls_shift/esd_mean 0.000
_refine_ls_structure_factor_coef Fsqd
_refine_ls_weighting_details 'w=1/[\s^2^(Fo^2^)+(0.0699P)^2^+0.0000P] where P=(Fo^2^+2Fc^2^)/3'
_refine_ls_weighting_scheme calc
_refine_ls_wR_factor_all 0.1206
_refine_ls_wR_factor_obs 0.1117
_reflns_number_observed 2853
_reflns_number_total 4240
_reflns_observed_criterion >2sigma(I)
_cod_data_source_file om970426v.cif
_cod_data_source_block jaab01
_cod_depositor_comments
;
The following automatic conversions were performed:

'_symmetry_cell_setting' value 'Triclinic' changed to 'triclinic'
according to /home/saulius/struct/CIF-dictionaries/cif_core.dic
dictionary named 'cif_core.dic' version 2.4.1 from 2010-06-29.

Automatic conversion script
Id: cif_fix_values 1715 2011-07-08 13:25:40Z adriana 

The following automatic conversions were performed:

'_refine_ls_weighting_scheme' value 'calc
w=1/[\s^2^(Fo^2^)+(0.0699P)^2^+0.0000P] where P=(Fo^2^+2Fc^2^)/3' was
changed to 'calc'. New tag '_refine_ls_weighting_details' was
created. The value of the new tag was set to
'w=1/[\s^2^(Fo^2^)+(0.0699P)^2^+0.0000P] where P=(Fo^2^+2Fc^2^)/3'.

Automatic conversion script
Id: cif_fix_values 3143 2015-03-26 13:38:13Z robertas 
;
_cod_original_sg_symbol_H-M P-1
_cod_database_code 4078383

loop_
_symmetry_equiv_pos_as_xyz
'x, y, z'
'-x, -y, -z'

loop_
_atom_site_aniso_label
_atom_site_aniso_U_11
_atom_site_aniso_U_22
_atom_site_aniso_U_33
_atom_site_aniso_U_23
_atom_site_aniso_U_13
_atom_site_aniso_U_12
O1 0.0466(8) 0.0517(7) 0.0574(8) 0.0244(6) -0.0008(7) -0.0046(6)
O2 0.0599(9) 0.0468(7) 0.0500(8) 0.0069(6) -0.0041(7) 0.0007(6)
O3 0.0555(9) 0.0503(8) 0.0641(9) 0.0035(6) 0.0085(7) -0.0195(7)
O4 0.0682(9) 0.0451(7) 0.0640(9) 0.0227(6) 0.0104(7) -0.0148(7)
N1 0.0415(9) 0.0363(7) 0.0466(8) 0.0166(6) 0.0069(7) -0.0047(7)
N2 0.0538(10) 0.0496(9) 0.0475(9) 0.0171(7) 0.0139(8) 0.0045(8)
C1 0.0421(10) 0.0348(9) 0.0429(10) 0.0085(7) 0.0128(9) 0.0007(8)
C2 0.0440(11) 0.0389(9) 0.0417(10) 0.0063(8) 0.0062(9) 0.0021(8)
C3 0.0479(11) 0.0359(9) 0.0531(11) 0.0049(8) 0.0111(9) -0.0081(8)
C4 0.0551(12) 0.0342(9) 0.0510(11) 0.0122(8) 0.0138(10) -0.0053(9)
C5 0.0487(11) 0.0378(9) 0.0469(10) 0.0150(8) 0.0083(9) -0.0005(9)
C6 0.0428(10) 0.0349(9) 0.0457(10) 0.0124(7) 0.0119(9) 0.0015(8)
C7 0.0408(10) 0.0389(9) 0.0441(10) 0.0148(8) 0.0098(9) 0.0020(8)
C8 0.0397(10) 0.0382(9) 0.0412(9) 0.0116(7) 0.0091(8) -0.0002(8)
C9 0.0403(10) 0.0396(9) 0.0424(10) 0.0131(8) 0.0096(8) -0.0015(8)
C10 0.123(2) 0.075(2) 0.0561(14) -0.0040(12) -0.005(2) 0.004(2)
C11 0.062(2) 0.077(2) 0.106(2) 0.0113(14) 0.0267(15) -0.0145(13)
C12 0.0632(14) 0.0551(12) 0.0747(14) 0.0357(11) 0.0189(12) 0.0017(10)
C21 0.0591(13) 0.0424(10) 0.0427(10) 0.0138(8) 0.0117(10) 0.0087(9)
C22 0.0657(15) 0.082(2) 0.0554(13) 0.0224(11) 0.0053(12) -0.0063(13)
C23 0.080(2) 0.103(2) 0.0513(13) 0.0182(13) -0.0089(13) -0.017(2)
C24 0.107(2) 0.077(2) 0.0464(12) 0.0174(11) 0.0223(14) 0.0001(15)
C25 0.076(2) 0.0695(13) 0.0579(13) 0.0231(11) 0.0257(12) 0.0106(12)
C26 0.0612(13) 0.0570(12) 0.0526(12) 0.0216(9) 0.0182(11) 0.0114(10)
C27 0.0511(14) 0.136(2) 0.084(2) 0.054(2) 0.0130(13) -0.0024(14)
C28 0.064(2) 0.176(3) 0.091(2) 0.054(2) 0.000(2) -0.019(2)
C31 0.0373(10) 0.0377(9) 0.0406(9) 0.0158(7) 0.0057(8) -0.0037(8)
C32 0.0408(11) 0.0533(11) 0.0469(11) 0.0205(8) 0.0096(9) 0.0046(9)
C33 0.0424(12) 0.0749(14) 0.0651(13) 0.0329(11) 0.0137(10) -0.0040(11)
C34 0.0623(14) 0.0535(13) 0.0691(14) 0.0212(11) 0.0033(12) -0.0229(11)
C35 0.0731(15) 0.0365(10) 0.0548(12) 0.0092(9) 0.0066(11) -0.0041(10)
C36 0.0490(11) 0.0422(10) 0.0415(10) 0.0128(8) 0.0078(9) 0.0044(9)
C37 0.073(2) 0.0738(14) 0.079(2) 0.0310(12) 0.0348(13) 0.0281(12)
C38 0.0670(14) 0.0666(13) 0.0636(13) 0.0125(10) 0.0220(12) 0.0182(11)

loop_
_atom_site_label
_atom_site_type_symbol
_atom_site_fract_x
_atom_site_fract_y
_atom_site_fract_z
_atom_site_U_iso_or_equiv
_atom_site_thermal_displace_type
_atom_site_occupancy
_atom_site_calc_flag
_atom_site_refinement_flags
O1 O 0.9893(2) 0.67606(11) 0.45984(10) 0.0535(4) Uani 1 d .
O2 O 0.3264(2) 0.53609(10) 0.14855(9) 0.0559(4) Uani 1 d .
O3 O 0.2423(2) 0.34841(11) 0.24787(10) 0.0604(4) Uani 1 d .
O4 O 0.4676(2) 0.30168(11) 0.40498(10) 0.0603(4) Uani 1 d .
N1 N 0.8225(2) 0.74219(11) 0.32349(10) 0.0419(4) Uani 1 d .
N2 N 0.5141(2) 0.82111(13) 0.12480(11) 0.0494(4) Uani 1 d .
C1 C 0.5930(2) 0.58963(14) 0.27484(12) 0.0397(4) Uani 1 d D
C2 C 0.4381(2) 0.51311(15) 0.23273(13) 0.0427(4) Uani 1 d D
C3 C 0.3998(2) 0.42037(14) 0.28245(14) 0.0472(5) Uani 1 d D
C4 C 0.5214(3) 0.39781(14) 0.36726(14) 0.0470(5) Uani 1 d D
C5 C 0.6790(2) 0.46993(14) 0.40550(13) 0.0448(5) Uani 1 d D
H5 H 0.7613(2) 0.45415(14) 0.45983(13) 0.054 Uiso 1 calc R
C6 C 0.7099(2) 0.56751(14) 0.35940(13) 0.0407(4) Uani 1 d D
C7 C 0.8592(2) 0.66338(14) 0.39012(13) 0.0409(4) Uani 1 d .
C8 C 0.6614(2) 0.70204(14) 0.25067(13) 0.0398(4) Uani 1 d .
C9 C 0.5925(2) 0.75955(14) 0.17918(13) 0.0408(4) Uani 1 d .
C10 C 0.2814(4) 0.4437(2) 0.0620(2) 0.0920(9) Uani 1 d .
H10A H 0.2032(4) 0.4689(2) 0.0077(2) 0.138 Uiso 1 calc R
H10B H 0.2264(4) 0.3734(2) 0.0783(2) 0.138 Uiso 1 calc R
H10C H 0.3844(4) 0.4263(2) 0.0415(2) 0.138 Uiso 1 calc R
C11 C 0.1170(3) 0.3815(2) 0.3011(2) 0.0828(8) Uani 1 d .
H11A H 0.0107(3) 0.3279(2) 0.2733(2) 0.124 Uiso 1 calc R
H11B H 0.0965(3) 0.4615(2) 0.2946(2) 0.124 Uiso 1 calc R
H11C H 0.1593(3) 0.3775(2) 0.3714(2) 0.124 Uiso 1 calc R
C12 C 0.5761(3) 0.2819(2) 0.4970(2) 0.0620(6) Uani 1 d .
H12A H 0.5256(3) 0.2121(2) 0.5163(2) 0.093 Uiso 1 calc R
H12B H 0.5871(3) 0.3497(2) 0.5494(2) 0.093 Uiso 1 calc R
H12C H 0.6887(3) 0.2704(2) 0.4872(2) 0.093 Uiso 1 calc R
C21 C 0.5126(3) 0.8309(2) 0.02153(14) 0.0475(5) Uani 1 d D
C22 C 0.3547(3) 0.8039(2) -0.0483(2) 0.0696(6) Uani 1 d D
C23 C 0.3513(3) 0.8172(2) -0.1482(2) 0.0838(8) Uani 1 d D
H23 H 0.2468(3) 0.7983(2) -0.1976(2) 0.101 Uiso 1 calc R
C24 C 0.4977(4) 0.8571(2) -0.1742(2) 0.0763(7) Uani 1 d D
H24 H 0.4932(4) 0.8642(2) -0.2410(2) 0.092 Uiso 1 calc R
C25 C 0.6508(3) 0.8866(2) -0.1026(2) 0.0651(6) Uani 1 d D
H25 H 0.7499(3) 0.9153(2) -0.1208(2) 0.078 Uiso 1 calc R
C26 C 0.6621(3) 0.8748(2) -0.00282(15) 0.0548(5) Uani 1 d D
C27 C 0.8327(3) 0.9084(3) 0.0743(2) 0.0881(8) Uani 1 d .
H27A H 0.9198(3) 0.9367(3) 0.0425(2) 0.106 Uiso 0.535(12) calc PR
H27B H 0.8649(3) 0.8398(3) 0.1025(2) 0.106 Uiso 0.535(12) calc PR
H27C H 0.8228(3) 0.9702(3) 0.1272(2) 0.106 Uiso 0.535(12) calc PR
H27D H 0.8185(3) 0.8944(3) 0.1390(2) 0.106 Uiso 0.465(12) calc PR
H27E H 0.8734(3) 0.9913(3) 0.0789(2) 0.106 Uiso 0.465(12) calc PR
H27F H 0.9155(3) 0.8610(3) 0.0543(2) 0.106 Uiso 0.465(12) calc PR
C28 C 0.1925(3) 0.7623(3) -0.0177(2) 0.1129(11) Uani 1 d .
H28A H 0.0951(3) 0.7477(3) -0.0757(2) 0.135 Uiso 0.535(12) calc PR
H28B H 0.1732(3) 0.8227(3) 0.0333(2) 0.135 Uiso 0.535(12) calc PR
H28C H 0.2061(3) 0.6901(3) 0.0088(2) 0.135 Uiso 0.535(12) calc PR
H28D H 0.2212(3) 0.7593(3) 0.0533(2) 0.135 Uiso 0.465(12) calc PR
H28E H 0.1430(3) 0.6843(3) -0.0557(2) 0.135 Uiso 0.465(12) calc PR
H28F H 0.1102(3) 0.8170(3) -0.0313(2) 0.135 Uiso 0.465(12) calc PR
C31 C 0.9322(2) 0.85098(14) 0.32727(12) 0.0389(4) Uani 1 d D
C32 C 1.0833(2) 0.8442(2) 0.29420(14) 0.0462(5) Uani 1 d D
C33 C 1.1853(3) 0.9500(2) 0.2964(2) 0.0595(6) Uani 1 d D
H33 H 1.2868(3) 0.9477(2) 0.2746(2) 0.071 Uiso 1 calc R
C34 C 1.1400(3) 1.0578(2) 0.3299(2) 0.0650(6) Uani 1 d D
H34 H 1.2099(3) 1.1279(2) 0.3302(2) 0.078 Uiso 1 calc R
C35 C 0.9905(3) 1.0630(2) 0.36320(14) 0.0571(6) Uani 1 d D
H35 H 0.9610(3) 1.1369(2) 0.38603(14) 0.069 Uiso 1 calc R
C36 C 0.8833(2) 0.95980(15) 0.36323(13) 0.0444(4) Uani 1 d D
C37 C 1.1307(3) 0.7263(2) 0.2534(2) 0.0693(6) Uani 1 d .
H37A H 1.0460(3) 0.6630(2) 0.2578(2) 0.083 Uiso 0.535(12) calc PR
H37B H 1.2428(3) 0.7168(2) 0.2925(2) 0.083 Uiso 0.535(12) calc PR
H37C H 1.1336(3) 0.7238(2) 0.1840(2) 0.083 Uiso 0.535(12) calc PR
H37D H 1.2356(3) 0.7393(2) 0.2317(2) 0.083 Uiso 0.465(12) calc PR
H37E H 1.0388(3) 0.6856(2) 0.1970(2) 0.083 Uiso 0.465(12) calc PR
H37F H 1.1480(3) 0.6786(2) 0.3055(2) 0.083 Uiso 0.465(12) calc PR
C38 C 0.7216(3) 0.9662(2) 0.4004(2) 0.0641(6) Uani 1 d .
H38A H 0.6639(3) 0.8870(2) 0.3950(2) 0.077 Uiso 0.535(12) calc PR
H38B H 0.6457(3) 1.0101(2) 0.3600(2) 0.077 Uiso 0.535(12) calc PR
H38C H 0.7518(3) 1.0057(2) 0.4699(2) 0.077 Uiso 0.535(12) calc PR
H38D H 0.7103(3) 1.0482(2) 0.4216(2) 0.077 Uiso 0.465(12) calc PR
H38E H 0.7286(3) 0.9250(2) 0.4565(2) 0.077 Uiso 0.465(12) calc PR
H38F H 0.6225(3) 0.9295(2) 0.3467(2) 0.077 Uiso 0.465(12) calc PR

loop_
_atom_type_symbol
_atom_type_description
_atom_type_scat_dispersion_real
_atom_type_scat_dispersion_imag
_atom_type_scat_source
C C 0.0033 0.0016 'International Tables Vol C Tables 4.2.6.8 and 6.1.1.4'
H H 0.0000 0.0000 'International Tables Vol C Tables 4.2.6.8 and 6.1.1.4'
N N 0.0061 0.0033 'International Tables Vol C Tables 4.2.6.8 and 6.1.1.4'
O O 0.0106 0.0060 'International Tables Vol C Tables 4.2.6.8 and 6.1.1.4'

loop_
_geom_angle_atom_site_label_1
_geom_angle_atom_site_label_2
_geom_angle_atom_site_label_3
_geom_angle
C2 O2 C10 116.3(2)
C3 O3 C11 113.8(2)
C4 O4 C12 116.78(15)
C7 N1 C8 111.44(13)
C7 N1 C31 124.58(14)
C8 N1 C31 123.98(13)
C9 N2 C21 129.5(2)
C6 C1 C2 120.19(15)
C6 C1 C8 107.87(15)
C2 C1 C8 131.8(2)
O2 C2 C1 118.94(15)
O2 C2 C3 123.1(2)
C1 C2 C3 117.8(2)
O3 C3 C2 119.7(2)
O3 C3 C4 119.2(2)
C2 C3 C4 121.1(2)
O4 C4 C5 125.1(2)
O4 C4 C3 114.1(2)
C5 C4 C3 120.8(2)
C4 C5 C6 117.3(2)
C1 C6 C5 122.5(2)
C1 C6 C7 109.10(14)
C5 C6 C7 128.4(2)
O1 C7 N1 125.02(15)
O1 C7 C6 129.33(15)
N1 C7 C6 105.64(14)
C9 C8 N1 124.84(15)
C9 C8 C1 129.2(2)
N1 C8 C1 105.91(13)
N2 C9 C8 168.9(2)
C22 C21 C26 122.3(2)
C22 C21 N2 116.9(2)
C26 C21 N2 120.6(2)
C21 C22 C23 117.3(2)
C21 C22 C28 120.8(2)
C23 C22 C28 121.9(2)
C24 C23 C22 121.2(2)
C23 C24 C25 120.0(2)
C24 C25 C26 121.3(2)
C21 C26 C25 117.9(2)
C21 C26 C27 122.2(2)
C25 C26 C27 119.9(2)
C32 C31 C36 122.3(2)
C32 C31 N1 118.7(2)
C36 C31 N1 119.0(2)
C33 C32 C31 117.8(2)
C33 C32 C37 120.9(2)
C31 C32 C37 121.3(2)
C34 C33 C32 121.3(2)
C33 C34 C35 120.2(2)
C34 C35 C36 121.2(2)
C35 C36 C31 117.3(2)
C35 C36 C38 120.8(2)
C31 C36 C38 121.9(2)

loop_
_geom_bond_atom_site_label_1
_geom_bond_atom_site_label_2
_geom_bond_distance
O1 C7 1.223(2)
O2 C2 1.370(2)
O2 C10 1.421(2)
O3 C3 1.374(2)
O3 C11 1.422(3)
O4 C4 1.360(2)
O4 C12 1.426(2)
N1 C7 1.387(2)
N1 C8 1.423(2)
N1 C31 1.437(2)
N2 C9 1.218(2)
N2 C21 1.443(2)
C1 C6 1.391(2)
C1 C2 1.392(2)
C1 C8 1.463(2)
C2 C3 1.394(2)
C3 C4 1.414(3)
C4 C5 1.379(2)
C5 C6 1.395(2)
C6 C7 1.474(2)
C8 C9 1.315(2)
C21 C22 1.375(3)
C21 C26 1.383(3)
C22 C23 1.403(3)
C22 C28 1.510(3)
C23 C24 1.359(3)
C24 C25 1.359(3)
C25 C26 1.387(3)
C26 C27 1.498(3)
C31 C32 1.393(2)
C31 C36 1.398(2)
C32 C33 1.384(3)
C32 C37 1.501(3)
C33 C34 1.365(3)
C34 C35 1.381(3)
C35 C36 1.389(2)
C36 C38 1.502(3)

loop_
_geom_torsion_atom_site_label_1
_geom_torsion_atom_site_label_2
_geom_torsion_atom_site_label_3
_geom_torsion_atom_site_label_4
_geom_torsion
C10 O2 C2 C1 122.7(2)
C10 O2 C2 C3 -61.3(3)
C6 C1 C2 O2 -179.0(2)
C8 C1 C2 O2 5.2(3)
C6 C1 C2 C3 4.7(3)
C8 C1 C2 C3 -171.0(2)
C11 O3 C3 C2 -97.5(2)
C11 O3 C3 C4 83.4(2)
O2 C2 C3 O3 -1.1(3)
C1 C2 C3 O3 175.0(2)
O2 C2 C3 C4 178.0(2)
C1 C2 C3 C4 -5.9(3)
C12 O4 C4 C5 6.5(3)
C12 O4 C4 C3 -173.4(2)
O3 C3 C4 O4 1.5(3)
C2 C3 C4 O4 -177.6(2)
O3 C3 C4 C5 -178.4(2)
C2 C3 C4 C5 2.5(3)
O4 C4 C5 C6 -177.7(2)
C3 C4 C5 C6 2.2(3)
C2 C1 C6 C5 -0.1(3)
C8 C1 C6 C5 176.6(2)
C2 C1 C6 C7 -178.3(2)
C8 C1 C6 C7 -1.6(2)
C4 C5 C6 C1 -3.4(3)
C4 C5 C6 C7 174.4(2)
C8 N1 C7 O1 179.8(2)
C31 N1 C7 O1 -0.4(3)
C8 N1 C7 C6 -1.3(2)
C31 N1 C7 C6 178.5(2)
C1 C6 C7 O1 -179.4(2)
C5 C6 C7 O1 2.6(3)
C1 C6 C7 N1 1.8(2)
C5 C6 C7 N1 -176.3(2)
C7 N1 C8 C9 178.9(2)
C31 N1 C8 C9 -0.8(3)
C7 N1 C8 C1 0.3(2)
C31 N1 C8 C1 -179.4(2)
C6 C1 C8 C9 -177.7(2)
C2 C1 C8 C9 -1.6(3)
C6 C1 C8 N1 0.8(2)
C2 C1 C8 N1 176.9(2)
C21 N2 C9 C8 -177.9(8)
N1 C8 C9 N2 -92.9(9)
C1 C8 C9 N2 85.3(10)
C9 N2 C21 C22 121.0(2)
C9 N2 C21 C26 -64.0(3)
C26 C21 C22 C23 3.0(3)
N2 C21 C22 C23 177.9(2)
C26 C21 C22 C28 -176.7(2)
N2 C21 C22 C28 -1.9(3)
C21 C22 C23 C24 -1.2(4)
C28 C22 C23 C24 178.6(3)
C22 C23 C24 C25 -0.9(4)
C23 C24 C25 C26 1.2(4)
C22 C21 C26 C25 -2.7(3)
N2 C21 C26 C25 -177.4(2)
C22 C21 C26 C27 177.7(2)
N2 C21 C26 C27 3.0(3)
C24 C25 C26 C21 0.5(3)
C24 C25 C26 C27 -179.9(2)
C7 N1 C31 C32 74.7(2)
C8 N1 C31 C32 -105.5(2)
C7 N1 C31 C36 -105.7(2)
C8 N1 C31 C36 74.0(2)
C36 C31 C32 C33 -0.9(3)
N1 C31 C32 C33 178.6(2)
C36 C31 C32 C37 -178.4(2)
N1 C31 C32 C37 1.1(3)
C31 C32 C33 C34 0.0(3)
C37 C32 C33 C34 177.6(2)
C32 C33 C34 C35 0.5(3)
C33 C34 C35 C36 -0.2(3)
C34 C35 C36 C31 -0.6(3)
C34 C35 C36 C38 179.5(2)
C32 C31 C36 C35 1.2(2)
N1 C31 C36 C35 -178.35(15)
C32 C31 C36 C38 -179.0(2)
N1 C31 C36 C38 1.5(2)
